data_1507067
loop_
_publ_author_name
'Fujita, Megumi'
'Qi, Guizhong'
'Verkerk, Udo H.'
'Dzwiniel, Trevor L.'
'McDonald, Robert'
'Stryker, Jeffrey M.'

_publ_section_title
;
 Selective syntheses of partially etherified derivatives of
 tetrakis(2-hydroxyphenyl)ethene. An alternative to the calix[4]arene
 ligand system.
;
_journal_issue 16
_journal_name_full 'Organic letters'
_journal_page_first 2653
_journal_page_last 2656
_journal_paper_doi 10.1021/ol0491639
_journal_volume 6
_journal_year 2004
_chemical_formula_moiety 'C28 H24 O4'
_chemical_formula_sum 'C28 H24 O4'
_chemical_formula_weight 424.47
_space_group_IT_number 14
_symmetry_cell_setting monoclinic
_symmetry_space_group_name_Hall '-P 2ybc'
_symmetry_space_group_name_H-M 'P 1 21/c 1'
_atom_sites_solution_hydrogens geom
_atom_sites_solution_primary direct
_atom_sites_solution_secondary difmap
_audit_creation_method 'manual editing of SHELXL template'
_cell_angle_alpha 90.00
_cell_angle_beta 99.547(2)
_cell_angle_gamma 90.00
_cell_formula_units_Z 4
_cell_length_a 10.9757(13)
_cell_length_b 15.4466(18)
_cell_length_c 13.6421(13)
_cell_measurement_reflns_used 1526
_cell_measurement_temperature 193(2)
_cell_measurement_theta_max 25.76
_cell_measurement_theta_min 1.00
_cell_volume 2280.8(4)
_computing_cell_refinement 'Bruker SAINT (Bruker, 1997)'
_computing_data_collection 'Bruker SMART (Bruker, 1997)'
_computing_data_reduction 'Bruker SAINT (Bruker, 1997)'
_computing_molecular_graphics 'Bruker SHELXTL (Bruker, 1997)'
_computing_publication_material 'Bruker SHELXTL (Bruker, 1997)'
_computing_structure_refinement 'SHELXL-97 (Sheldrick, 1997)'
_computing_structure_solution 'SHELXS-97 (Sheldrick, 1990)'
_diffrn_ambient_temperature 193(2)
_diffrn_detector_area_resol_mean 8.192
_diffrn_measured_fraction_theta_full 0.997
_diffrn_measured_fraction_theta_max 0.997
_diffrn_measurement_device_type 'Bruker P4/RA diffractometer/SMART 1000 CCD area detector'
_diffrn_measurement_method '\f and\w scans'
_diffrn_radiation_monochromator graphite
_diffrn_radiation_source 'fine-focus rotating anode'
_diffrn_radiation_type MoK\a
_diffrn_radiation_wavelength 0.71073
_diffrn_reflns_av_R_equivalents 0.1625
_diffrn_reflns_av_sigmaI/netI 0.2985
_diffrn_reflns_limit_h_max 13
_diffrn_reflns_limit_h_min -13
_diffrn_reflns_limit_k_max 18
_diffrn_reflns_limit_k_min -18
_diffrn_reflns_limit_l_max 15
_diffrn_reflns_limit_l_min -16
_diffrn_reflns_number 12189
_diffrn_reflns_theta_full 25.76
_diffrn_reflns_theta_max 25.76
_diffrn_reflns_theta_min 1.88
_diffrn_standards_decay_% 0
_diffrn_standards_interval_time 0
_diffrn_standards_number 0
_exptl_absorpt_coefficient_mu 0.082
_exptl_absorpt_correction_T_max 0.9674
_exptl_absorpt_correction_T_min 0.6240
_exptl_absorpt_correction_type multi-scan
_exptl_absorpt_process_details 'SADABS (Sheldrick, 1996)'
_exptl_crystal_colour colorless
_exptl_crystal_density_diffrn 1.236
_exptl_crystal_density_method 'not measured'
_exptl_crystal_description plate
_exptl_crystal_F_000 896
_exptl_crystal_size_max 0.25
_exptl_crystal_size_mid 0.12
_exptl_crystal_size_min 0.04
_refine_diff_density_max 0.631
_refine_diff_density_min -0.276
_refine_diff_density_rms 0.055
_refine_ls_extinction_coef 0.0116(13)
_refine_ls_extinction_expression Fc^*^=kFc[1+0.001xFc^2^\l^3^/sin(2\q)]^-1/4^
_refine_ls_extinction_method SHELXL
_refine_ls_goodness_of_fit_ref 0.771
_refine_ls_hydrogen_treatment constr
_refine_ls_matrix_type full
_refine_ls_number_parameters 292
_refine_ls_number_reflns 4356
_refine_ls_number_restraints 0
_refine_ls_restrained_S_all 0.771
_refine_ls_R_factor_all 0.2607
_refine_ls_R_factor_gt 0.0659
_refine_ls_shift/su_max 0.013
_refine_ls_shift/su_mean 0.001
_refine_ls_structure_factor_coef Fsqd
_refine_ls_weighting_details 'calc w=1/[\s^2^(Fo^2^)+(0.0622P)^2^+0.0000P] where P=(Fo^2^+2Fc^2^)/3'
_refine_ls_weighting_scheme calc
_refine_ls_wR_factor_gt 0.1331
_refine_ls_wR_factor_ref 0.1837
_reflns_number_gt 1167
_reflns_number_total 4356
_reflns_threshold_expression I>2\s(I)
_cod_data_source_file ol0491639si20040621_120843.cif
_cod_data_source_block compound(2Z)
_cod_depositor_comments
;
The following automatic conversions were performed:

'_symmetry_cell_setting' value 'Monoclinic' changed to 'monoclinic'
according to /home/saulius/struct/CIF-dictionaries/cif_core.dic
dictionary named 'cif_core.dic' version 2.4.1 from 2010-06-29.

Automatic conversion script
Id: cif_fix_values 1715 2011-07-08 13:25:40Z adriana 
;
_cod_original_sg_symbol_H-M 'P 21/c'
_cod_database_code 1507067

loop_
_symmetry_equiv_pos_as_xyz
'x, y, z'
'-x, y+1/2, -z+1/2'
'-x, -y, -z'
'x, -y-1/2, z-1/2'

loop_
_atom_site_label
_atom_site_type_symbol
_atom_site_fract_x
_atom_site_fract_y
_atom_site_fract_z
_atom_site_U_iso_or_equiv
_atom_site_adp_type
_atom_site_occupancy
_atom_site_symmetry_multiplicity
_atom_site_calc_flag
_atom_site_refinement_flags
O1 O 0.4055(3) -0.3307(2) 0.5354(2) 0.0558(10) Uani 1 1 d .
O2 O 0.3979(4) -0.1525(2) 0.5096(3) 0.0894(14) Uani 1 1 d .
H2O H 0.3791 -0.2042 0.5187 0.134 Uiso 1 1 calc R
O3 O 0.1331(3) -0.4187(2) 0.2159(3) 0.0636(11) Uani 1 1 d .
O4 O -0.0828(4) -0.3190(3) 0.2451(4) 0.1117(16) Uani 1 1 d .
H4O H -0.0107 -0.3230 0.2324 0.168 Uiso 1 1 calc R
C1 C 0.2437(5) -0.2692(3) 0.3724(3) 0.0399(13) Uani 1 1 d .
C2 C 0.1420(5) -0.3140(3) 0.3836(3) 0.0418(13) Uani 1 1 d .
C11 C 0.3600(4) -0.3163(3) 0.3630(4) 0.0404(13) Uani 1 1 d .
C12 C 0.4381(5) -0.3501(3) 0.4432(4) 0.0454(13) Uani 1 1 d .
C13 C 0.5421(5) -0.3962(3) 0.4342(4) 0.0599(16) Uani 1 1 d .
H13 H 0.5951 -0.4174 0.4913 0.072 Uiso 1 1 calc R
C14 C 0.5685(5) -0.4114(4) 0.3389(4) 0.0637(16) Uani 1 1 d .
H14 H 0.6381 -0.4455 0.3306 0.076 Uiso 1 1 calc R
C15 C 0.4933(5) -0.3770(3) 0.2568(4) 0.0610(16) Uani 1 1 d .
H15 H 0.5127 -0.3850 0.1920 0.073 Uiso 1 1 calc R
C16 C 0.3895(5) -0.3307(3) 0.2701(4) 0.0507(14) Uani 1 1 d .
H16 H 0.3370 -0.3082 0.2135 0.061 Uiso 1 1 calc R
C17 C 0.4892(5) -0.3560(4) 0.6235(4) 0.083(2) Uani 1 1 d .
H17A H 0.4547 -0.3392 0.6825 0.100 Uiso 1 1 calc R
H17B H 0.5689 -0.3271 0.6246 0.100 Uiso 1 1 calc R
H17C H 0.5011 -0.4189 0.6233 0.100 Uiso 1 1 calc R
C21 C 0.2445(5) -0.1726(3) 0.3628(4) 0.0412(13) Uani 1 1 d .
C22 C 0.3219(5) -0.1205(4) 0.4292(4) 0.0512(14) Uani 1 1 d .
C23 C 0.3226(5) -0.0317(4) 0.4179(4) 0.0616(16) Uani 1 1 d .
H23 H 0.3757 0.0028 0.4643 0.074 Uiso 1 1 calc R
C24 C 0.2472(5) 0.0072(3) 0.3401(4) 0.0554(15) Uani 1 1 d .
H24 H 0.2480 0.0684 0.3331 0.066 Uiso 1 1 calc R
C25 C 0.1704(5) -0.0423(4) 0.2723(4) 0.0539(15) Uani 1 1 d .
H25 H 0.1189 -0.0156 0.2178 0.065 Uiso 1 1 calc R
C26 C 0.1687(4) -0.1318(4) 0.2840(4) 0.0505(14) Uani 1 1 d .
H26 H 0.1149 -0.1658 0.2375 0.061 Uiso 1 1 calc R
C31 C 0.1442(4) -0.4117(3) 0.3881(5) 0.0488(14) Uani 1 1 d .
C32 C 0.1436(5) -0.4632(4) 0.3046(5) 0.0565(15) Uani 1 1 d .
C33 C 0.1506(5) -0.5522(4) 0.3118(5) 0.0648(17) Uani 1 1 d .
H33 H 0.1526 -0.5862 0.2541 0.078 Uiso 1 1 calc R
C34 C 0.1545(5) -0.5912(4) 0.4020(6) 0.077(2) Uani 1 1 d .
H34 H 0.1594 -0.6525 0.4067 0.092 Uiso 1 1 calc R
C35 C 0.1512(5) -0.5427(4) 0.4864(5) 0.0691(18) Uani 1 1 d .
H35 H 0.1518 -0.5705 0.5486 0.083 Uiso 1 1 calc R
C36 C 0.1471(4) -0.4532(4) 0.4797(4) 0.0596(16) Uani 1 1 d .
H36 H 0.1462 -0.4196 0.5379 0.071 Uiso 1 1 calc R
C37 C 0.1461(6) -0.4685(4) 0.1304(4) 0.089(2) Uani 1 1 d .
H37A H 0.1367 -0.4306 0.0720 0.107 Uiso 1 1 calc R
H37B H 0.0824 -0.5136 0.1204 0.107 Uiso 1 1 calc R
H37C H 0.2280 -0.4954 0.1401 0.107 Uiso 1 1 calc R
C41 C 0.0236(4) -0.2714(3) 0.4013(4) 0.0495(15) Uani 1 1 d .
C42 C -0.0800(6) -0.2780(3) 0.3311(5) 0.0599(16) Uani 1 1 d .
C43 C -0.1949(5) -0.2457(4) 0.3408(6) 0.0742(19) Uani 1 1 d .
H43 H -0.2656 -0.2541 0.2912 0.089 Uiso 1 1 calc R
C44 C -0.2002(7) -0.2007(4) 0.4267(6) 0.090(2) Uani 1 1 d .
H44 H -0.2760 -0.1757 0.4373 0.108 Uiso 1 1 calc R
C45 C -0.0962(7) -0.1918(4) 0.4976(5) 0.084(2) Uani 1 1 d .
H45 H -0.1040 -0.1595 0.5555 0.101 Uiso 1 1 calc R
C46 C 0.0218(7) -0.2269(3) 0.4912(4) 0.080(2) Uani 1 1 d .
H46 H 0.0919 -0.2210 0.5419 0.097 Uiso 1 1 calc R

loop_
_atom_site_aniso_label
_atom_site_aniso_U_11
_atom_site_aniso_U_22
_atom_site_aniso_U_33
_atom_site_aniso_U_23
_atom_site_aniso_U_13
_atom_site_aniso_U_12
O1 0.059(2) 0.056(2) 0.049(2) 0.002(2) 0.0004(19) 0.008(2)
O2 0.131(4) 0.051(3) 0.072(3) 0.002(2) -0.022(3) -0.004(3)
O3 0.086(3) 0.037(2) 0.064(2) -0.010(2) 0.002(2) 0.002(2)
O4 0.086(3) 0.083(4) 0.155(4) -0.010(4) -0.012(3) 0.003(3)
C1 0.043(3) 0.036(3) 0.041(3) 0.004(3) 0.008(3) 0.000(3)
C2 0.047(3) 0.037(3) 0.042(3) 0.005(3) 0.010(3) 0.001(3)
C11 0.040(3) 0.035(3) 0.046(3) 0.003(3) 0.006(3) -0.002(3)
C12 0.047(3) 0.042(4) 0.050(3) -0.006(3) 0.015(3) 0.000(3)
C13 0.049(4) 0.062(4) 0.067(4) 0.005(3) 0.006(3) 0.015(3)
C14 0.050(4) 0.064(4) 0.078(4) 0.002(4) 0.016(3) 0.018(3)
C15 0.052(3) 0.064(4) 0.071(4) 0.006(4) 0.023(3) 0.006(3)
C16 0.045(3) 0.054(4) 0.054(4) 0.008(3) 0.009(3) -0.001(3)
C17 0.115(5) 0.071(5) 0.060(4) 0.003(3) 0.001(4) 0.025(4)
C21 0.046(3) 0.035(3) 0.045(3) 0.002(3) 0.014(3) 0.005(3)
C22 0.059(4) 0.043(4) 0.047(3) 0.004(3) -0.006(3) 0.006(3)
C23 0.083(5) 0.031(4) 0.069(4) -0.003(3) 0.006(3) -0.007(3)
C24 0.061(4) 0.032(3) 0.079(4) 0.009(4) 0.028(3) 0.000(3)
C25 0.052(4) 0.041(4) 0.070(4) 0.013(3) 0.016(3) 0.001(3)
C26 0.047(3) 0.047(4) 0.059(4) 0.000(3) 0.015(3) 0.000(3)
C31 0.032(3) 0.030(3) 0.083(4) 0.012(4) 0.004(3) 0.001(3)
C32 0.052(4) 0.026(4) 0.090(5) 0.009(4) 0.006(3) -0.002(3)
C33 0.055(4) 0.035(4) 0.100(5) -0.001(4) 0.001(4) 0.004(3)
C34 0.046(4) 0.039(4) 0.144(6) 0.022(5) 0.011(4) 0.012(3)
C35 0.042(4) 0.062(5) 0.105(5) 0.041(4) 0.015(4) 0.012(3)
C36 0.048(4) 0.044(4) 0.088(4) 0.023(4) 0.014(3) 0.007(3)
C37 0.127(6) 0.050(4) 0.090(4) -0.015(4) 0.014(4) 0.003(4)
C41 0.027(3) 0.032(3) 0.086(4) 0.028(3) 0.002(3) 0.000(3)
C42 0.075(5) 0.032(4) 0.076(4) -0.005(3) 0.021(4) 0.001(4)
C43 0.039(4) 0.049(4) 0.134(6) 0.033(4) 0.012(4) 0.004(3)
C44 0.084(6) 0.058(5) 0.144(7) 0.050(5) 0.063(6) 0.029(4)
C45 0.100(6) 0.076(5) 0.085(5) 0.026(4) 0.040(5) 0.021(5)
C46 0.133(6) 0.032(4) 0.104(5) -0.001(4) 0.097(5) 0.011(4)

loop_
_atom_type_symbol
_atom_type_description
_atom_type_scat_dispersion_real
_atom_type_scat_dispersion_imag
_atom_type_scat_source
C C 0.0033 0.0016 'International Tables Vol C Tables 4.2.6.8 and 6.1.1.4'
H H 0.0000 0.0000 'International Tables Vol C Tables 4.2.6.8 and 6.1.1.4'
O O 0.0106 0.0060 'International Tables Vol C Tables 4.2.6.8 and 6.1.1.4'

loop_
_geom_angle_atom_site_label_1
_geom_angle_atom_site_label_2
_geom_angle_atom_site_label_3
_geom_angle
C12 O1 C17 118.0(4)
C32 O3 C37 116.4(4)
C2 C1 C11 119.8(4)
C2 C1 C21 122.7(5)
C11 C1 C21 117.4(4)
C1 C2 C31 120.7(5)
C1 C2 C41 123.2(4)
C31 C2 C41 115.9(4)
C12 C11 C16 117.3(5)
C12 C11 C1 123.1(4)
C16 C11 C1 119.5(4)
C13 C12 C11 123.0(5)
C13 C12 O1 122.4(5)
C11 C12 O1 114.5(5)
C12 C13 C14 118.4(5)
C15 C14 C13 120.1(5)
C16 C15 C14 119.1(5)
C11 C16 C15 122.0(5)
C22 C21 C26 117.5(5)
C22 C21 C1 122.1(5)
C26 C21 C1 120.3(5)
O2 C22 C23 116.0(5)
O2 C22 C21 122.9(5)
C23 C22 C21 121.1(5)
C24 C23 C22 120.6(5)
C23 C24 C25 120.1(5)
C24 C25 C26 119.5(5)
C25 C26 C21 121.3(5)
C32 C31 C36 117.8(5)
C32 C31 C2 122.7(5)
C36 C31 C2 119.4(5)
C33 C32 O3 123.7(6)
C33 C32 C31 121.3(6)
O3 C32 C31 115.0(5)
C34 C33 C32 119.8(6)
C33 C34 C35 120.8(6)
C34 C35 C36 119.5(6)
C35 C36 C31 120.7(6)
C42 C41 C46 121.1(5)
C42 C41 C2 119.7(5)
C46 C41 C2 119.2(5)
O4 C42 C41 123.3(6)
O4 C42 C43 111.7(7)
C41 C42 C43 125.0(6)
C44 C43 C42 115.7(6)
C43 C44 C45 120.2(7)
C44 C45 C46 125.3(7)
C41 C46 C45 112.6(6)

loop_
_geom_bond_atom_site_label_1
_geom_bond_atom_site_label_2
_geom_bond_distance
O1 C12 1.395(5)
O1 C17 1.441(5)
O2 C22 1.356(5)
O3 C32 1.380(6)
O3 C37 1.424(5)
O4 C42 1.329(6)
C1 C2 1.344(6)
C1 C11 1.493(6)
C1 C21 1.497(6)
C2 C31 1.511(6)
C2 C41 1.511(6)
C11 C12 1.376(6)
C11 C16 1.378(6)
C12 C13 1.368(6)
C13 C14 1.398(6)
C14 C15 1.384(6)
C15 C16 1.382(6)
C21 C22 1.391(6)
C21 C26 1.396(6)
C22 C23 1.381(6)
C23 C24 1.371(6)
C24 C25 1.376(6)
C25 C26 1.393(6)
C31 C32 1.388(6)
C31 C36 1.399(6)
C32 C33 1.379(7)
C33 C34 1.364(7)
C34 C35 1.379(7)
C35 C36 1.387(7)
C41 C42 1.363(7)
C41 C46 1.409(7)
C42 C43 1.382(7)
C43 C44 1.372(8)
C44 C45 1.375(8)
C45 C46 1.421(7)

loop_
_geom_torsion_atom_site_label_1
_geom_torsion_atom_site_label_2
_geom_torsion_atom_site_label_3
_geom_torsion_atom_site_label_4
_geom_torsion
C11 C1 C2 C31 0.7(7)
C21 C1 C2 C31 177.1(5)
C11 C1 C2 C41 175.3(4)
C21 C1 C2 C41 -8.3(7)
C2 C1 C11 C12 -79.1(6)
C21 C1 C11 C12 104.3(6)
C2 C1 C11 C16 97.9(6)
C21 C1 C11 C16 -78.7(6)
C16 C11 C12 C13 0.3(7)
C1 C11 C12 C13 177.3(5)
C16 C11 C12 O1 177.9(4)
C1 C11 C12 O1 -5.1(7)
C17 O1 C12 C13 3.9(7)
C17 O1 C12 C11 -173.7(4)
C11 C12 C13 C14 -1.6(8)
O1 C12 C13 C14 -179.0(5)
C12 C13 C14 C15 2.8(8)
C13 C14 C15 C16 -2.7(8)
C12 C11 C16 C15 -0.2(7)
C1 C11 C16 C15 -177.3(5)
C14 C15 C16 C11 1.4(8)
C2 C1 C21 C22 120.9(5)
C11 C1 C21 C22 -62.6(6)
C2 C1 C21 C26 -60.9(6)
C11 C1 C21 C26 115.5(5)
C26 C21 C22 O2 178.7(4)
C1 C21 C22 O2 -3.0(8)
C26 C21 C22 C23 0.6(8)
C1 C21 C22 C23 178.8(5)
O2 C22 C23 C24 -178.7(5)
C21 C22 C23 C24 -0.4(8)
C22 C23 C24 C25 -0.3(8)
C23 C24 C25 C26 0.9(8)
C24 C25 C26 C21 -0.7(7)
C22 C21 C26 C25 0.0(7)
C1 C21 C26 C25 -178.3(5)
C1 C2 C31 C32 -75.2(7)
C41 C2 C31 C32 109.8(6)
C1 C2 C31 C36 104.7(6)
C41 C2 C31 C36 -70.2(6)
C37 O3 C32 C33 -8.1(7)
C37 O3 C32 C31 173.2(4)
C36 C31 C32 C33 -2.5(8)
C2 C31 C32 C33 177.4(5)
C36 C31 C32 O3 176.2(4)
C2 C31 C32 O3 -3.9(7)
O3 C32 C33 C34 -176.6(5)
C31 C32 C33 C34 2.0(8)
C32 C33 C34 C35 0.2(9)
C33 C34 C35 C36 -1.6(9)
C34 C35 C36 C31 1.0(8)
C32 C31 C36 C35 1.0(7)
C2 C31 C36 C35 -178.9(5)
C1 C2 C41 C42 114.3(6)
C31 C2 C41 C42 -70.9(6)
C1 C2 C41 C46 -66.8(6)
C31 C2 C41 C46 107.9(5)
C46 C41 C42 O4 179.7(5)
C2 C41 C42 O4 -1.5(8)
C46 C41 C42 C43 -2.2(8)
C2 C41 C42 C43 176.6(5)
O4 C42 C43 C44 -178.8(5)
C41 C42 C43 C44 3.0(8)
C42 C43 C44 C45 -1.5(9)
C43 C44 C45 C46 -0.8(10)
C42 C41 C46 C45 -0.2(7)
C2 C41 C46 C45 -179.0(5)
C44 C45 C46 C41 1.6(8)

loop_
_cod_related_entry_id
_cod_related_entry_code
_cod_related_entry_database
1 13077212 ChemSpider
